data_4122431
loop_
_publ_author_name
'Lu, Beili'
'Wu, Junliang'
'Yoshikai, Naohiko'

_publ_section_title
;
 Palladium-catalyzed condensation of N-aryl imines and
 alkynylbenziodoxolones to form multisubstituted furans.
;
_journal_issue 33
_journal_name_full 'Journal of the American Chemical Society'
_journal_page_first 11598
_journal_page_last 11601
_journal_paper_doi 10.1021/ja5059795
_journal_volume 136
_journal_year 2014
_chemical_formula_sum 'C28 H19 I O'
_chemical_formula_weight 498.33
_chemical_melting_point 330.6(5)
_chemical_name_systematic 3-([1,1'-biphenyl]-4-yl)-5-(2-iodophenyl)-2-phenylfuran
_space_group_crystal_system triclinic
_space_group_IT_number 2
_space_group_name_Hall '-P 1'
_space_group_name_H-M_alt 'P -1'
_symmetry_space_group_name_Hall '-P 1'
_symmetry_space_group_name_H-M 'P -1'
_atom_sites_solution_hydrogens geom
_atom_sites_solution_primary direct
_atom_sites_solution_secondary difmap
_cell_angle_alpha 97.1880(10)
_cell_angle_beta 103.8710(10)
_cell_angle_gamma 95.533(2)
_cell_formula_units_Z 2
_cell_length_a 9.2952(5)
_cell_length_b 10.6071(5)
_cell_length_c 11.2809(5)
_cell_measurement_reflns_used 9877
_cell_measurement_temperature 103.(2)
_cell_measurement_theta_max 31.0708
_cell_measurement_theta_min 2.4952
_cell_volume 1062.05(9)
_computing_cell_refinement 'SAINT V8.27B (Bruker AXS Inc., 2012)'
_computing_data_collection 'Bruker Apex2'
_computing_data_reduction 'SAINT V8.27B (Bruker AXS Inc., 2012)'
_computing_molecular_graphics 'Bruker Apex2'
_computing_publication_material 'Bruker Apex2'
_computing_structure_refinement 'SHELXL-97 (Sheldrick, 2008)'
_computing_structure_solution 'SHELXS-97 (Sheldrick, 2008)'
_diffrn_ambient_temperature 103.(2)
_diffrn_detector_area_resol_mean 8.3333
_diffrn_measured_fraction_theta_full 0.996
_diffrn_measured_fraction_theta_max 0.996
_diffrn_measurement_device_type 'Bruker APEX-II CCD'
_diffrn_measurement_method '\f and \w scans'
_diffrn_radiation_monochromator graphite
_diffrn_radiation_type MoK\a
_diffrn_radiation_wavelength 0.71073
_diffrn_reflns_av_R_equivalents 0.0358
_diffrn_reflns_av_sigmaI/netI 0.0258
_diffrn_reflns_limit_h_max 13
_diffrn_reflns_limit_h_min -13
_diffrn_reflns_limit_k_max 15
_diffrn_reflns_limit_k_min -15
_diffrn_reflns_limit_l_max 16
_diffrn_reflns_limit_l_min -16
_diffrn_reflns_number 32057
_diffrn_reflns_theta_full 31.14
_diffrn_reflns_theta_max 31.14
_diffrn_reflns_theta_min 2.28
_exptl_absorpt_coefficient_mu 1.525
_exptl_absorpt_correction_T_max 0.86
_exptl_absorpt_correction_T_min 0.63
_exptl_absorpt_correction_type multi-scan
_exptl_absorpt_process_details 'SADABS V2012/1 (Bruker AXS Inc.)'
_exptl_crystal_colour colourless
_exptl_crystal_density_diffrn 1.558
_exptl_crystal_density_method 'not measured'
_exptl_crystal_description block
_exptl_crystal_F_000 496
_exptl_crystal_size_max 0.420
_exptl_crystal_size_mid 0.340
_exptl_crystal_size_min 0.100
_refine_diff_density_max 1.743
_refine_diff_density_min -1.227
_refine_ls_extinction_method none
_refine_ls_goodness_of_fit_ref 1.064
_refine_ls_hydrogen_treatment constr
_refine_ls_matrix_type full
_refine_ls_number_parameters 271
_refine_ls_number_reflns 6840
_refine_ls_number_restraints 0
_refine_ls_restrained_S_all 1.064
_refine_ls_R_factor_all 0.0280
_refine_ls_R_factor_gt 0.0248
_refine_ls_shift/su_max 0.003
_refine_ls_shift/su_mean 0.000
_refine_ls_structure_factor_coef Fsqd
_refine_ls_weighting_details 'calc w=1/[\s^2^(Fo^2^)+(0.0192P)^2^+0.9552P] where P=(Fo^2^+2Fc^2^)/3'
_refine_ls_weighting_scheme calc
_refine_ls_wR_factor_gt 0.0565
_refine_ls_wR_factor_ref 0.0583
_reflns_number_gt 6333
_reflns_number_total 6840
_reflns_threshold_expression >2sigma(I)
_cod_data_source_file ja5059795_si_002.cif
_cod_data_source_block I
_cod_depositor_comments
;
The following automatic conversions were performed:

'_chemical_melting_point' value '57-58 C' was changed to '330.6(5)' -
it was converted from degrees Celsius(C) to Kelvins(K), the average
value was taken and precision was estimated.

Automatic conversion script
Id: cif_fix_values 2281 2013-09-26 08:29:07Z andrius 

 Adding full bibliography for 4122431.cif.
;
_cod_database_code 4122431

loop_
_space_group_symop_operation_xyz
'x, y, z'
'-x, -y, -z'

loop_
_atom_site_type_symbol
_atom_site_label
_atom_site_fract_x
_atom_site_fract_y
_atom_site_fract_z
_atom_site_U_iso_or_equiv
_atom_site_adp_type
_atom_site_calc_flag
_atom_site_refinement_flags
_atom_site_occupancy
C C1 0.27425(16) 1.24845(14) 0.27008(14) 0.0135(3) Uani d . 1
C C2 0.27682(18) 1.32369(15) 0.17735(15) 0.0183(3) Uani d . 1
H H2 0.3106 1.413 0.1988 0.022 Uiso calc R 1
C C3 0.23032(19) 1.26875(17) 0.05426(16) 0.0210(3) Uani d . 1
H H3 0.2305 1.3204 -0.0087 0.025 Uiso calc R 1
C C4 0.18341(18) 1.13780(16) 0.02300(15) 0.0186(3) Uani d . 1
H H4 0.1517 1.0997 -0.0614 0.022 Uiso calc R 1
C C5 0.18310(16) 1.06294(14) 0.11532(14) 0.0142(3) Uani d . 1
H H5 0.1522 0.9733 0.093 0.017 Uiso calc R 1
C C6 0.22728(15) 1.11622(13) 0.24105(13) 0.0114(2) Uani d . 1
C C7 0.21217(15) 1.03111(13) 0.33128(13) 0.0112(2) Uani d . 1
C C8 0.28012(16) 1.02371(14) 0.45112(13) 0.0129(2) Uani d . 1
H H8 0.3628 1.0804 0.5031 0.015 Uiso calc R 1
C C9 0.20394(16) 0.91466(14) 0.48423(13) 0.0118(2) Uani d . 1
C C10 0.22871(16) 0.87689(13) 0.60803(13) 0.0117(2) Uani d . 1
C C11 0.37226(16) 0.87889(15) 0.68320(14) 0.0152(3) Uani d . 1
H H11 0.4565 0.9026 0.6531 0.018 Uiso calc R 1
C C12 0.39412(16) 0.84670(15) 0.80151(14) 0.0150(3) Uani d . 1
H H12 0.493 0.8484 0.8507 0.018 Uiso calc R 1
C C13 0.27278(16) 0.81186(13) 0.84925(13) 0.0118(2) Uani d . 1
C C14 0.29286(17) 0.77657(14) 0.97489(14) 0.0134(3) Uani d . 1
C C15 0.41572(18) 0.83235(16) 1.07148(15) 0.0175(3) Uani d . 1
H H15 0.4906 0.8908 1.0559 0.021 Uiso calc R 1
C C16 0.4295(2) 0.80320(17) 1.19035(15) 0.0214(3) Uani d . 1
H H16 0.5133 0.8424 1.2552 0.026 Uiso calc R 1
C C17 0.3218(2) 0.71717(18) 1.21491(15) 0.0228(3) Uani d . 1
H H17 0.3315 0.6976 1.2961 0.027 Uiso calc R 1
C C18 0.2003(2) 0.66021(17) 1.11976(16) 0.0225(3) Uani d . 1
H H18 0.1263 0.6011 1.1357 0.027 Uiso calc R 1
C C19 0.18609(19) 0.68917(15) 1.00085(15) 0.0176(3) Uani d . 1
H H19 0.1026 0.649 0.9363 0.021 Uiso calc R 1
C C20 0.12920(16) 0.81127(14) 0.77400(14) 0.0133(3) Uani d . 1
H H20 0.0449 0.7887 0.8044 0.016 Uiso calc R 1
C C21 0.10721(16) 0.84296(14) 0.65580(13) 0.0131(3) Uani d . 1
H H21 0.0084 0.8416 0.6067 0.016 Uiso calc R 1
C C22 0.09492(16) 0.86090(13) 0.38014(13) 0.0121(2) Uani d . 1
C C23 -0.01411(17) 0.74499(13) 0.34770(13) 0.0124(2) Uani d . 1
C C24 0.02911(18) 0.62957(14) 0.38266(14) 0.0156(3) Uani d . 1
H H24 0.1274 0.6278 0.4314 0.019 Uiso calc R 1
C C25 -0.0710(2) 0.51779(15) 0.34649(15) 0.0194(3) Uani d . 1
H H25 -0.0407 0.4396 0.37 0.023 Uiso calc R 1
C C26 -0.2151(2) 0.51956(15) 0.27605(15) 0.0197(3) Uani d . 1
H H26 -0.2832 0.4427 0.2511 0.024 Uiso calc R 1
C C27 -0.25958(18) 0.63417(15) 0.24202(15) 0.0181(3) Uani d . 1
H H27 -0.3585 0.6356 0.1943 0.022 Uiso calc R 1
C C28 -0.15970(17) 0.74669(14) 0.27766(14) 0.0149(3) Uani d . 1
H H28 -0.1905 0.8248 0.2543 0.018 Uiso calc R 1
I I1 0.331586(13) 1.348228(10) 0.45116(10) 0.02128(4) Uani d . 1
O O1 0.09845(11) 0.93086(10) 0.28655(9) 0.01150(18) Uani d . 1

loop_
_atom_site_aniso_label
_atom_site_aniso_U_11
_atom_site_aniso_U_22
_atom_site_aniso_U_33
_atom_site_aniso_U_12
_atom_site_aniso_U_13
_atom_site_aniso_U_23
C1 0.0123(6) 0.0132(6) 0.0143(6) 0.0012(5) 0.0023(5) 0.0022(5)
C2 0.0197(7) 0.0148(7) 0.0209(7) 0.0014(5) 0.0042(6) 0.0066(6)
C3 0.0237(8) 0.0225(8) 0.0182(7) 0.0032(6) 0.0039(6) 0.0106(6)
C4 0.0190(7) 0.0238(8) 0.0122(6) 0.0024(6) 0.0022(5) 0.0043(6)
C5 0.0137(6) 0.0152(6) 0.0133(6) 0.0022(5) 0.0028(5) 0.0024(5)
C6 0.0096(6) 0.0124(6) 0.0126(6) 0.0022(5) 0.0027(5) 0.0033(5)
C7 0.0101(6) 0.0106(6) 0.0125(6) 0.0007(5) 0.0026(5) 0.0018(5)
C8 0.0115(6) 0.0138(6) 0.0131(6) 0.0013(5) 0.0024(5) 0.0030(5)
C9 0.0118(6) 0.0125(6) 0.0115(6) 0.0029(5) 0.0028(5) 0.0028(5)
C10 0.0124(6) 0.0104(6) 0.0120(6) 0.0021(5) 0.0025(5) 0.0021(5)
C11 0.0115(6) 0.0202(7) 0.0152(7) 0.0020(5) 0.0039(5) 0.0061(5)
C12 0.0104(6) 0.0200(7) 0.0144(6) 0.0025(5) 0.0015(5) 0.0048(5)
C13 0.0138(6) 0.0104(6) 0.0116(6) 0.0032(5) 0.0034(5) 0.0017(5)
C14 0.0163(6) 0.0129(6) 0.0128(6) 0.0060(5) 0.0051(5) 0.0028(5)
C15 0.0183(7) 0.0193(7) 0.0153(7) 0.0054(6) 0.0035(6) 0.0031(5)
C16 0.0239(8) 0.0263(8) 0.0136(7) 0.0092(6) 0.0018(6) 0.0024(6)
C17 0.0316(9) 0.0276(8) 0.0141(7) 0.0134(7) 0.0093(6) 0.0077(6)
C18 0.0282(8) 0.0240(8) 0.0203(8) 0.0057(7) 0.0124(7) 0.0082(6)
C19 0.0208(7) 0.0177(7) 0.0159(7) 0.0022(6) 0.0073(6) 0.0035(5)
C20 0.0120(6) 0.0154(6) 0.0131(6) 0.0022(5) 0.0040(5) 0.0023(5)
C21 0.0113(6) 0.0152(6) 0.0124(6) 0.0029(5) 0.0025(5) 0.0013(5)
C22 0.0139(6) 0.0109(6) 0.0123(6) 0.0028(5) 0.0034(5) 0.0033(5)
C23 0.0164(6) 0.0110(6) 0.0096(6) 0.0004(5) 0.0033(5) 0.0016(5)
C24 0.0203(7) 0.0124(6) 0.0140(6) 0.0025(5) 0.0040(5) 0.0022(5)
C25 0.0307(8) 0.0100(6) 0.0180(7) 0.0018(6) 0.0078(6) 0.0021(5)
C26 0.0271(8) 0.0127(6) 0.0172(7) -0.0051(6) 0.0070(6) -0.0026(5)
C27 0.0188(7) 0.0183(7) 0.0143(7) -0.0029(6) 0.0027(6) -0.0007(5)
C28 0.0176(7) 0.0135(6) 0.0125(6) 0.0006(5) 0.0020(5) 0.0022(5)
I1 0.02968(6) 0.01356(5) 0.01655(5) -0.00199(4) 0.00204(4) -0.00168(3)
O1 0.0125(4) 0.0102(4) 0.0109(4) 0.0000(4) 0.0017(4) 0.0022(4)

loop_
_atom_type_symbol
_atom_type_description
_atom_type_scat_dispersion_real
_atom_type_scat_dispersion_imag
_atom_type_scat_source
C C 0.0033 0.0016 'International Tables Vol C Tables 4.2.6.8 and 6.1.1.4'
H H 0.0000 0.0000 'International Tables Vol C Tables 4.2.6.8 and 6.1.1.4'
O O 0.0106 0.0060 'International Tables Vol C Tables 4.2.6.8 and 6.1.1.4'
I I -0.4742 1.8119 'International Tables Vol C Tables 4.2.6.8 and 6.1.1.4'

loop_
_geom_angle_atom_site_label_1
_geom_angle_atom_site_label_2
_geom_angle_atom_site_label_3
_geom_angle
C2 C1 C6 121.05(14)
C2 C1 I1 115.60(11)
C6 C1 I1 123.24(11)
C3 C2 C1 120.25(15)
C3 C2 H2 119.9
C1 C2 H2 119.9
C2 C3 C4 119.83(15)
C2 C3 H3 120.1
C4 C3 H3 120.1
C5 C4 C3 119.80(15)
C5 C4 H4 120.1
C3 C4 H4 120.1
C4 C5 C6 121.72(14)
C4 C5 H5 119.1
C6 C5 H5 119.1
C1 C6 C5 117.33(13)
C1 C6 C7 124.91(13)
C5 C6 C7 117.65(13)
C8 C7 O1 109.14(12)
C8 C7 C6 137.24(13)
O1 C7 C6 113.61(12)
C7 C8 C9 107.44(13)
C7 C8 H8 126.3
C9 C8 H8 126.3
C22 C9 C8 105.77(12)
C22 C9 C10 127.40(13)
C8 C9 C10 126.57(13)
C11 C10 C21 117.95(13)
C11 C10 C9 121.69(13)
C21 C10 C9 120.31(13)
C12 C11 C10 121.12(14)
C12 C11 H11 119.4
C10 C11 H11 119.4
C11 C12 C13 121.07(14)
C11 C12 H12 119.5
C13 C12 H12 119.5
C20 C13 C12 117.58(13)
C20 C13 C14 120.23(13)
C12 C13 C14 122.19(13)
C15 C14 C19 118.05(14)
C15 C14 C13 121.24(14)
C19 C14 C13 120.67(14)
C16 C15 C14 120.71(16)
C16 C15 H15 119.6
C14 C15 H15 119.6
C17 C16 C15 120.55(16)
C17 C16 H16 119.7
C15 C16 H16 119.7
C18 C17 C16 119.34(15)
C18 C17 H17 120.3
C16 C17 H17 120.3
C17 C18 C19 120.26(16)
C17 C18 H18 119.9
C19 C18 H18 119.9
C18 C19 C14 121.08(16)
C18 C19 H19 119.5
C14 C19 H19 119.5
C21 C20 C13 121.42(13)
C21 C20 H20 119.3
C13 C20 H20 119.3
C20 C21 C10 120.87(13)
C20 C21 H21 119.6
C10 C21 H21 119.6
O1 C22 C9 110.06(12)
O1 C22 C23 115.57(12)
C9 C22 C23 134.26(13)
C28 C23 C24 119.29(14)
C28 C23 C22 120.85(13)
C24 C23 C22 119.81(13)
C25 C24 C23 120.24(15)
C25 C24 H24 119.9
C23 C24 H24 119.9
C24 C25 C26 120.35(15)
C24 C25 H25 119.8
C26 C25 H25 119.8
C25 C26 C27 119.81(15)
C25 C26 H26 120.1
C27 C26 H26 120.1
C26 C27 C28 120.20(15)
C26 C27 H27 119.9
C28 C27 H27 119.9
C27 C28 C23 120.11(14)
C27 C28 H28 119.9
C23 C28 H28 119.9
C22 O1 C7 107.57(11)

loop_
_geom_bond_atom_site_label_1
_geom_bond_atom_site_label_2
_geom_bond_distance
C1 C2 1.396(2)
C1 C6 1.401(2)
C1 I1 2.0989(15)
C2 C3 1.384(2)
C2 H2 0.95
C3 C4 1.390(2)
C3 H3 0.95
C4 C5 1.387(2)
C4 H4 0.95
C5 C6 1.405(2)
C5 H5 0.95
C6 C7 1.4646(19)
C7 C8 1.364(2)
C7 O1 1.3769(17)
C8 C9 1.434(2)
C8 H8 0.95
C9 C22 1.372(2)
C9 C10 1.472(2)
C10 C11 1.396(2)
C10 C21 1.399(2)
C11 C12 1.392(2)
C11 H11 0.95
C12 C13 1.400(2)
C12 H12 0.95
C13 C20 1.398(2)
C13 C14 1.484(2)
C14 C15 1.398(2)
C14 C19 1.400(2)
C15 C16 1.393(2)
C15 H15 0.95
C16 C17 1.390(3)
C16 H16 0.95
C17 C18 1.385(3)
C17 H17 0.95
C18 C19 1.392(2)
C18 H18 0.95
C19 H19 0.95
C20 C21 1.388(2)
C20 H20 0.95
C21 H21 0.95
C22 O1 1.3691(17)
C22 C23 1.464(2)
C23 C28 1.397(2)
C23 C24 1.398(2)
C24 C25 1.386(2)
C24 H24 0.95
C25 C26 1.387(2)
C25 H25 0.95
C26 C27 1.391(2)
C26 H26 0.95
C27 C28 1.391(2)
C27 H27 0.95
C28 H28 0.95
